data_2217358
loop_
_publ_author_name
'Weber, Wolfgang G.'
'McLeary, James B.'
'Gertenbach, Jan-Andr\'e'
'Loots, Leigh'

_publ_section_title
;
 Dibenzyl pentathiodicarbonate
;
_journal_coeditor_code WN2221
_journal_issue 1
_journal_name_full 'Acta Crystallographica Section E'
_journal_page_first o250
_journal_page_last o250
_journal_paper_doi 10.1107/S1600536807065488
_journal_volume 64
_journal_year 2008
_chemical_formula_iupac 'C16 H14 S5'
_chemical_formula_moiety 'C16 H14 S5'
_chemical_formula_sum 'C16 H14 S5'
_chemical_formula_weight 366.57
_chemical_melting_point 318.6(5)
_chemical_name_common 'Dibenzyl pentathiodicarbonate'
_chemical_name_systematic
;
Dibenzyl pentathiodicarbonate
;
_space_group_IT_number 14
_symmetry_cell_setting monoclinic
_symmetry_space_group_name_Hall '-P 2yn'
_symmetry_space_group_name_H-M 'P 1 21/n 1'
_atom_sites_solution_hydrogens geom
_atom_sites_solution_primary direct
_atom_sites_solution_secondary difmap
_audit_creation_method SHELXL-97
_cell_angle_alpha 90.00
_cell_angle_beta 111.953(4)
_cell_angle_gamma 90.00
_cell_formula_units_Z 4
_cell_length_a 8.4085(18)
_cell_length_b 19.670(4)
_cell_length_c 11.085(3)
_cell_measurement_reflns_used 2278
_cell_measurement_temperature 100(2)
_cell_measurement_theta_max 28.27
_cell_measurement_theta_min 2.62
_cell_volume 1700.5(7)
_computing_cell_refinement 'SAINT (Bruker, 2003)'
_computing_data_collection 'SMART (Bruker, 2002)'
_computing_data_reduction 'SAINT (Bruker, 2003)'
_computing_molecular_graphics
;
X-SEED (Barbour, 2001; Atwood & Barbour, 2003)
;
_computing_publication_material 'publCIF (Westrip, 2008)'
_computing_structure_refinement 'SHELXL97 (Sheldrick, 1997)'
_computing_structure_solution 'SHELXS97 (Sheldrick, 1997)'
_diffrn_ambient_temperature 100(2)
_diffrn_measured_fraction_theta_full 0.995
_diffrn_measured_fraction_theta_max 0.919
_diffrn_measurement_device_type 'Bruker APEX CCD area-detector'
_diffrn_measurement_method \w
_diffrn_radiation_monochromator graphite
_diffrn_radiation_source 'fine-focus sealed tube'
_diffrn_radiation_type MoK\a
_diffrn_radiation_wavelength 0.71073
_diffrn_reflns_av_R_equivalents 0.0797
_diffrn_reflns_av_sigmaI/netI 0.1452
_diffrn_reflns_limit_h_max 6
_diffrn_reflns_limit_h_min -11
_diffrn_reflns_limit_k_max 24
_diffrn_reflns_limit_k_min -24
_diffrn_reflns_limit_l_max 14
_diffrn_reflns_limit_l_min -14
_diffrn_reflns_number 10376
_diffrn_reflns_theta_full 26.50
_diffrn_reflns_theta_max 28.27
_diffrn_reflns_theta_min 2.07
_diffrn_standards_number 0
_exptl_absorpt_coefficient_mu 0.671
_exptl_absorpt_correction_type none
_exptl_crystal_colour Red
_exptl_crystal_density_diffrn 1.432
_exptl_crystal_density_method 'not measured'
_exptl_crystal_description Block
_exptl_crystal_F_000 760
_exptl_crystal_size_max 0.18
_exptl_crystal_size_mid 0.14
_exptl_crystal_size_min 0.08
_refine_diff_density_max 0.472
_refine_diff_density_min -0.391
_refine_ls_extinction_method none
_refine_ls_goodness_of_fit_ref 0.915
_refine_ls_hydrogen_treatment constr
_refine_ls_matrix_type full
_refine_ls_number_parameters 190
_refine_ls_number_reflns 3872
_refine_ls_number_restraints 0
_refine_ls_restrained_S_all 0.915
_refine_ls_R_factor_all 0.1175
_refine_ls_R_factor_gt 0.0610
_refine_ls_shift/su_max 0.000
_refine_ls_shift/su_mean 0.000
_refine_ls_structure_factor_coef Fsqd
_refine_ls_weighting_details 'calc w=1/[\s^2^(Fo^2^)+(0.0279P)^2^] where P=(Fo^2^+2Fc^2^)/3'
_refine_ls_weighting_scheme calc
_refine_ls_wR_factor_gt 0.0952
_refine_ls_wR_factor_ref 0.1069
_reflns_number_gt 2278
_reflns_number_total 3872
_reflns_threshold_expression I>2\s(I)
_cod_data_source_file wn2221.cif
_cod_data_source_block I
_cod_depositor_comments
;
The following automatic conversions were performed:

'_chemical_melting_point' value '318.15-319.15' was changed to
'318.6(5)' - the average value was taken and precision was estimated.

Automatic conversion script
Id: cif_fix_values 1646 2011-03-28 12:23:43Z adriana 

The following automatic conversions were performed:

'_chemical_melting_point' value '318.15-319.15' was changed to
'318.6(5)' - the average value was taken and precision was estimated.

Automatic conversion script
Id: cif_fix_values 1715 2011-07-08 13:25:40Z adriana 
;
_cod_original_cell_volume 1700.4(6)
_cod_original_sg_symbol_H-M 'P 21/n'
_cod_database_code 2217358
_cod_database_fobs_code 2217358

loop_
_symmetry_equiv_pos_as_xyz
'x, y, z'
'-x+1/2, y+1/2, -z+1/2'
'-x, -y, -z'
'x-1/2, -y-1/2, z-1/2'

loop_
_atom_site_type_symbol
_atom_site_label
_atom_site_fract_x
_atom_site_fract_y
_atom_site_fract_z
_atom_site_U_iso_or_equiv
_atom_site_adp_type
_atom_site_calc_flag
_atom_site_refinement_flags
_atom_site_occupancy
S S5 0.77686(14) 0.15552(5) 0.17633(10) 0.0237(3) Uani d . 1
S S1 1.03496(15) 0.09626(6) 0.69649(11) 0.0306(3) Uani d . 1
S S4 0.66740(14) 0.21112(5) 0.38636(11) 0.0254(3) Uani d . 1
S S3 0.96317(13) 0.11315(5) 0.42975(11) 0.0255(3) Uani d . 1
S S2 0.72043(14) 0.02767(5) 0.51002(11) 0.0299(3) Uani d . 1
C C11 0.6056(5) 0.20472(19) -0.0574(4) 0.0204(9) Uani d . 1
C C10 0.6221(5) 0.21790(19) 0.0801(4) 0.0224(10) Uani d . 1
H H10A 0.5105 0.2118 0.0895 0.027 Uiso calc R 1
H H10B 0.6639 0.2647 0.1070 0.027 Uiso calc R 1
C C6 1.1089(5) 0.05569(19) 0.9414(4) 0.0202(9) Uani d . 1
C C13 0.4729(5) 0.1434(2) -0.2583(4) 0.0255(10) Uani d . 1
H H13 0.3875 0.1128 -0.3104 0.031 Uiso calc R 1
C C14 0.5886(5) 0.17070(19) -0.3055(4) 0.0261(10) Uani d . 1
H H14 0.5826 0.1594 -0.3904 0.031 Uiso calc R 1
C C8 0.8884(5) 0.07591(18) 0.5457(4) 0.0231(10) Uani d . 1
C C9 0.7847(5) 0.16372(18) 0.3323(4) 0.0190(9) Uani d . 1
C C16 0.7212(5) 0.23211(19) -0.1066(4) 0.0227(10) Uani d . 1
H H16 0.8061 0.2632 -0.0553 0.027 Uiso calc R 1
C C5 1.2588(6) 0.01676(19) 0.9908(5) 0.0278(11) Uani d . 1
H H5 1.2793 -0.0183 0.9395 0.033 Uiso calc R 1
C C12 0.4803(5) 0.1602(2) -0.1365(4) 0.0243(10) Uani d . 1
H H12 0.3991 0.1413 -0.1052 0.029 Uiso calc R 1
C C15 0.7139(5) 0.2148(2) -0.2283(4) 0.0265(10) Uani d . 1
H H15 0.7954 0.2332 -0.2600 0.032 Uiso calc R 1
C C1 1.0855(5) 0.1055(2) 1.0204(4) 0.0279(11) Uani d . 1
H H1 0.9844 0.1324 0.9886 0.034 Uiso calc R 1
C C2 1.2013(6) 0.1176(2) 1.1416(5) 0.0347(12) Uani d . 1
H H2 1.1812 0.1527 1.1929 0.042 Uiso calc R 1
C C4 1.3762(5) 0.0294(2) 1.1135(5) 0.0355(12) Uani d . 1
H H4 1.4787 0.0034 1.1457 0.043 Uiso calc R 1
C C3 1.3486(6) 0.0789(2) 1.1907(5) 0.0378(13) Uani d . 1
H H3 1.4293 0.0864 1.2764 0.045 Uiso calc R 1
C C7 0.9785(6) 0.0428(2) 0.8083(4) 0.0352(12) Uani d . 1
H H7A 0.8623 0.0544 0.8049 0.042 Uiso calc R 1
H H7B 0.9796 -0.0057 0.7848 0.042 Uiso calc R 1

loop_
_atom_site_aniso_label
_atom_site_aniso_U_11
_atom_site_aniso_U_22
_atom_site_aniso_U_33
_atom_site_aniso_U_12
_atom_site_aniso_U_13
_atom_site_aniso_U_23
S5 0.0273(7) 0.0242(6) 0.0186(6) 0.0081(5) 0.0073(5) 0.0018(5)
S1 0.0329(7) 0.0374(7) 0.0211(7) -0.0161(6) 0.0097(5) -0.0005(5)
S4 0.0272(7) 0.0260(6) 0.0265(7) 0.0055(5) 0.0142(5) 0.0015(5)
S3 0.0218(6) 0.0297(6) 0.0249(6) 0.0061(5) 0.0086(5) 0.0076(5)
S2 0.0257(7) 0.0267(6) 0.0302(7) -0.0055(5) 0.0021(5) 0.0040(5)
C11 0.021(2) 0.019(2) 0.020(2) 0.0088(19) 0.0068(19) 0.0058(19)
C10 0.019(2) 0.022(2) 0.023(3) 0.0065(19) 0.0032(19) 0.0024(19)
C6 0.026(3) 0.017(2) 0.018(2) -0.0084(19) 0.0096(19) -0.0011(18)
C13 0.023(3) 0.025(2) 0.024(3) 0.000(2) 0.005(2) 0.001(2)
C14 0.035(3) 0.026(2) 0.018(2) 0.007(2) 0.010(2) 0.0065(19)
C8 0.026(3) 0.019(2) 0.024(3) 0.0005(19) 0.010(2) -0.0016(19)
C9 0.016(2) 0.019(2) 0.021(2) -0.0035(18) 0.0062(18) 0.0039(18)
C16 0.018(2) 0.018(2) 0.028(3) 0.0034(18) 0.004(2) 0.0013(19)
C5 0.040(3) 0.014(2) 0.043(3) -0.008(2) 0.031(3) -0.006(2)
C12 0.021(2) 0.030(3) 0.023(3) -0.002(2) 0.010(2) 0.002(2)
C15 0.026(3) 0.026(2) 0.034(3) 0.000(2) 0.019(2) 0.010(2)
C1 0.027(3) 0.021(2) 0.036(3) 0.006(2) 0.013(2) 0.002(2)
C2 0.044(3) 0.022(3) 0.042(3) -0.006(2) 0.020(3) -0.012(2)
C4 0.014(3) 0.036(3) 0.055(4) 0.006(2) 0.011(2) 0.024(3)
C3 0.031(3) 0.051(3) 0.024(3) -0.022(3) 0.002(2) 0.007(2)
C7 0.038(3) 0.045(3) 0.022(3) -0.019(2) 0.011(2) 0.002(2)

loop_
_atom_type_symbol
_atom_type_description
_atom_type_scat_dispersion_real
_atom_type_scat_dispersion_imag
_atom_type_scat_source
C C 0.0033 0.0016 'International Tables Vol C Tables 4.2.6.8 and 6.1.1.4'
H H 0.0000 0.0000 'International Tables Vol C Tables 4.2.6.8 and 6.1.1.4'
S S 0.1246 0.1234 'International Tables Vol C Tables 4.2.6.8 and 6.1.1.4'

loop_
_geom_angle_atom_site_label_1
_geom_angle_atom_site_label_2
_geom_angle_atom_site_label_3
_geom_angle
C9 S5 C10 106.15(18)
C8 S1 C7 104.72(19)
C8 S3 C9 102.81(18)
C16 C11 C12 118.1(4)
C16 C11 C10 121.3(4)
C12 C11 C10 120.5(4)
C11 C10 S5 104.7(2)
C11 C10 H10A 110.8
S5 C10 H10A 110.8
C11 C10 H10B 110.8
S5 C10 H10B 110.8
H10A C10 H10B 108.9
C1 C6 C5 117.6(4)
C1 C6 C7 121.5(4)
C5 C6 C7 121.0(4)
C12 C13 C14 120.3(4)
C12 C13 H13 119.9
C14 C13 H13 119.9
C13 C14 C15 119.5(4)
C13 C14 H14 120.2
C15 C14 H14 120.2
S2 C8 S1 128.2(2)
S2 C8 S3 124.9(3)
S1 C8 S3 106.8(2)
S4 C9 S5 128.8(2)
S4 C9 S3 125.7(2)
S5 C9 S3 105.34(19)
C15 C16 C11 120.7(4)
C15 C16 H16 119.7
C11 C16 H16 119.7
C4 C5 C6 119.8(4)
C4 C5 H5 120.1
C6 C5 H5 120.1
C13 C12 C11 121.0(4)
C13 C12 H12 119.5
C11 C12 H12 119.5
C16 C15 C14 120.4(4)
C16 C15 H15 119.8
C14 C15 H15 119.8
C2 C1 C6 122.4(4)
C2 C1 H1 118.8
C6 C1 H1 118.8
C1 C2 C3 120.1(4)
C1 C2 H2 120.0
C3 C2 H2 120.0
C3 C4 C5 121.4(4)
C3 C4 H4 119.3
C5 C4 H4 119.3
C4 C3 C2 118.7(4)
C4 C3 H3 120.6
C2 C3 H3 120.6
C6 C7 S1 107.0(3)
C6 C7 H7A 110.3
S1 C7 H7A 110.3
C6 C7 H7B 110.3
S1 C7 H7B 110.3
H7A C7 H7B 108.6

loop_
_geom_bond_atom_site_label_1
_geom_bond_atom_site_label_2
_geom_bond_distance
S5 C9 1.713(4)
S5 C10 1.816(4)
S1 C8 1.712(4)
S1 C7 1.818(4)
S4 C9 1.626(4)
S3 C8 1.786(4)
S3 C9 1.788(4)
S2 C8 1.623(4)
C11 C16 1.388(5)
C11 C12 1.398(5)
C11 C10 1.500(5)
C10 H10A 0.9900
C10 H10B 0.9900
C6 C1 1.375(5)
C6 C5 1.400(5)
C6 C7 1.495(5)
C13 C12 1.368(5)
C13 C14 1.374(5)
C13 H13 0.9500
C14 C15 1.386(5)
C14 H14 0.9500
C16 C15 1.371(5)
C16 H16 0.9500
C5 C4 1.372(6)
C5 H5 0.9500
C12 H12 0.9500
C15 H15 0.9500
C1 C2 1.353(6)
C1 H1 0.9500
C2 C3 1.380(6)
C2 H2 0.9500
C4 C3 1.371(6)
C4 H4 0.9500
C3 H3 0.9500
C7 H7A 0.9900
C7 H7B 0.9900

loop_
_geom_hbond_atom_site_label_D
_geom_hbond_atom_site_label_H
_geom_hbond_atom_site_label_A
_geom_hbond_site_symmetry_A
_geom_hbond_distance_DH
_geom_hbond_distance_HA
_geom_hbond_distance_DA
_geom_hbond_angle_DHA
_geom_hbond_publ_flag
C12 H12 Cg 1_656 0.95 3.009 3.9056(4) 163 y

loop_
_geom_torsion_atom_site_label_1
_geom_torsion_atom_site_label_2
_geom_torsion_atom_site_label_3
_geom_torsion_atom_site_label_4
_geom_torsion
C16 C11 C10 S5 -83.6(4)
C12 C11 C10 S5 91.5(4)
C9 S5 C10 C11 -174.6(3)
C12 C13 C14 C15 0.7(6)
C7 S1 C8 S2 7.5(3)
C7 S1 C8 S3 -168.2(2)
C9 S3 C8 S2 59.4(3)
C9 S3 C8 S1 -124.7(2)
C10 S5 C9 S4 5.7(3)
C10 S5 C9 S3 -170.05(18)
C8 S3 C9 S4 42.3(3)
C8 S3 C9 S5 -141.73(19)
C12 C11 C16 C15 -1.2(6)
C10 C11 C16 C15 174.1(3)
C1 C6 C5 C4 -0.4(6)
C7 C6 C5 C4 -179.8(3)
C14 C13 C12 C11 -0.5(6)
C16 C11 C12 C13 0.7(6)
C10 C11 C12 C13 -174.6(4)
C11 C16 C15 C14 1.4(6)
C13 C14 C15 C16 -1.1(6)
C5 C6 C1 C2 0.1(6)
C7 C6 C1 C2 179.5(4)
C6 C1 C2 C3 -0.6(7)
C6 C5 C4 C3 1.3(6)
C5 C4 C3 C2 -1.7(6)
C1 C2 C3 C4 1.4(6)
C1 C6 C7 S1 90.3(4)
C5 C6 C7 S1 -90.4(4)
C8 S1 C7 C6 176.9(3)

loop_
_cod_related_entry_id
_cod_related_entry_database
_cod_related_entry_code
1 ChemSpider 21119445
